data_4506693
loop_
_publ_author_name
'D\'eniz, Mariadel'
'Hern\'andez-Rodr\'iguez, Irene'
'Pas\'an, Jorge'
'Fabelo, Oscar'
'Ca\~nadillas-Delgado, Laura'
'Yuste, Consuelo'
'Julve, Miguel'
'Lloret, Francesc'
'Ruiz-P\'erez, Catalina'

_publ_section_title
;
 Pillaring Role of 4,4&#x2032;-Azobis(pyridine) in Substituted
 Malonate-Containing Manganese(II) Complexes: Syntheses, Crystal
 Structures, and Magnetic Properties
;
_journal_issue 9
_journal_name_full 'Crystal Growth &amp; Design'
_journal_page_first 4505
_journal_paper_doi 10.1021/cg300670a
_journal_volume 12
_journal_year 2012
_chemical_formula_sum 'C34 H40 Mn2 N8 O12'
_chemical_formula_weight 862.62
_chemical_name_systematic
;
 ?
;
_space_group_IT_number 2
_symmetry_cell_setting triclinic
_symmetry_space_group_name_Hall '-P 1'
_symmetry_space_group_name_H-M 'P -1'
_atom_sites_solution_hydrogens geom
_atom_sites_solution_primary direct
_atom_sites_solution_secondary difmap
_audit_creation_method SHELXL-97
_cell_angle_alpha 92.85(3)
_cell_angle_beta 114.30(3)
_cell_angle_gamma 112.22(3)
_cell_formula_units_Z 2
_cell_length_a 12.947(3)
_cell_length_b 13.527(3)
_cell_length_c 14.019(3)
_cell_measurement_temperature 100(2)
_cell_volume 2009.2(12)
_computing_cell_refinement 'HKL2000 (Otwinowski & Minor, 1997)'
_computing_data_collection 'MxCube (ESRF, 2006)'
_computing_data_reduction 'HKL2000 (Otwinowski & Minor, 1997)'
_computing_structure_refinement 'SHELXL-97 (Sheldrick, 1997)'
_computing_structure_solution 'SHELXS-97 (Sheldrick, 1997)'
_diffrn_ambient_temperature 100(2)
_diffrn_detector 'CCD plate'
_diffrn_detector_area_resol_mean 9.6
_diffrn_measured_fraction_theta_full 0.976
_diffrn_measured_fraction_theta_max 0.976
_diffrn_measurement_device_type 'Single-axis HUBER diffractometer'
_diffrn_measurement_method 'CCD rotation images, thick slices'
_diffrn_radiation_detector 'ADSC Q210r CCD (binned mode)'
_diffrn_radiation_monochromator 'Si 111'
_diffrn_radiation_wavelength 0.73800
_diffrn_reflns_av_R_equivalents 0.0464
_diffrn_reflns_av_sigmaI/netI 0.0532
_diffrn_reflns_limit_h_max 16
_diffrn_reflns_limit_h_min -16
_diffrn_reflns_limit_k_max 17
_diffrn_reflns_limit_k_min -17
_diffrn_reflns_limit_l_max 17
_diffrn_reflns_limit_l_min -17
_diffrn_reflns_number 16837
_diffrn_reflns_theta_full 27.12
_diffrn_reflns_theta_max 27.12
_diffrn_reflns_theta_min 1.71
_diffrn_source synchrotron
_diffrn_source_type 'ESRF-CRG BM16'
_exptl_absorpt_coefficient_mu 0.697
_exptl_absorpt_correction_T_max 0.8619
_exptl_absorpt_correction_T_min 0.8614
_exptl_absorpt_correction_type sphere
_exptl_absorpt_process_details
;
Interpolation using  Int.Tab. Vol. C (1992) p. 523,Tab. 6.3.3.3
for values of muR in the range 0-2.5, and Int.Tab. Vol.II (1959)
p.302; Table 5.3.6 B for muR in the range 2.6-10.0.
The interpolation procedure of C.W.Dwiggins Jr (Acta Cryst.(1975)
A31,146-148) is used with some modification.
;
_exptl_crystal_colour Orange
_exptl_crystal_density_diffrn 1.426
_exptl_crystal_density_method 'not measured'
_exptl_crystal_description Prism
_exptl_crystal_F_000 900
_exptl_crystal_size_max 0.20
_exptl_crystal_size_mid 0.16
_exptl_crystal_size_min 0.04
_refine_diff_density_max 2.625
_refine_diff_density_min -1.377
_refine_diff_density_rms 0.165
_refine_ls_extinction_method none
_refine_ls_goodness_of_fit_ref 1.258
_refine_ls_hydrogen_treatment constr
_refine_ls_matrix_type full
_refine_ls_number_parameters 511
_refine_ls_number_reflns 7749
_refine_ls_number_restraints 0
_refine_ls_restrained_S_all 1.258
_refine_ls_R_factor_all 0.1291
_refine_ls_R_factor_gt 0.1072
_refine_ls_shift/su_max 0.000
_refine_ls_shift/su_mean 0.000
_refine_ls_structure_factor_coef Fsqd
_refine_ls_weighting_details 'calc w=1/[\s^2^(Fo^2^)+(0.2000P)^2^+0.0000P] where P=(Fo^2^+2Fc^2^)/3'
_refine_ls_weighting_scheme calc
_refine_ls_wR_factor_gt 0.2967
_refine_ls_wR_factor_ref 0.3212
_reflns_number_gt 5416
_reflns_number_total 7749
_reflns_threshold_expression >2sigma(I)
_cod_data_source_file cg300670a_si_005.cif
_cod_data_source_block sull344
_cod_depositor_comments
;
The following automatic conversions were performed:

'_symmetry_cell_setting' value 'Triclinic' changed to 'triclinic'
according to /home/saulius/struct/CIF-dictionaries/cif_core.dic
dictionary named 'cif_core.dic' version 2.4.2 from 2011-04-26.

Automatic conversion script
Id: cif_fix_values 1891 2012-01-12 08:04:46Z andrius 
;
_cod_original_cell_volume 2009.2(7)
_cod_original_sg_symbol_H-M P-1
_cod_database_code 4506693

loop_
_symmetry_equiv_pos_as_xyz
'x, y, z'
'-x, -y, -z'

loop_
_atom_site_label
_atom_site_type_symbol
_atom_site_fract_x
_atom_site_fract_y
_atom_site_fract_z
_atom_site_U_iso_or_equiv
_atom_site_adp_type
_atom_site_occupancy
_atom_site_symmetry_multiplicity
_atom_site_calc_flag
_atom_site_refinement_flags
Mn1 Mn 0.0000 0.5000 0.0000 0.0352(3) Uani 1 2 d S
Mn2 Mn 0.5000 0.5000 0.5000 0.0421(3) Uani 1 2 d S
Mn3 Mn 0.5000 1.5000 0.0000 0.0332(3) Uani 1 2 d S
Mn4 Mn 1.0000 1.5000 0.5000 0.0366(3) Uani 1 2 d S
O2W O 0.5804(4) 0.5060(4) 0.3921(3) 0.0764(12) Uani 1 1 d .
O1W O -0.0764(4) 0.5033(3) 0.1101(3) 0.0644(11) Uani 1 1 d .
N5 N 0.5148(4) 1.3382(3) 0.0290(3) 0.0414(8) Uani 1 1 d .
N3 N 0.4799(4) 0.6599(3) 0.4697(4) 0.0548(10) Uani 1 1 d .
O6 O 0.6626(3) 1.5900(2) 0.1588(2) 0.0478(8) Uani 1 1 d .
O3W O 0.3653(3) 1.4683(3) 0.0634(3) 0.0509(8) Uani 1 1 d .
O3 O 0.3154(3) 0.3971(3) 0.3672(2) 0.0472(8) Uani 1 1 d .
N1 N 0.1787(4) 0.6585(3) 0.1095(3) 0.0480(9) Uani 1 1 d .
O4W O 1.1026(3) 1.4685(3) 0.4224(3) 0.0518(8) Uani 1 1 d .
N7 N 0.8237(4) 1.3400(3) 0.3922(3) 0.0448(9) Uani 1 1 d .
O8 O 0.9330(3) 1.5933(3) 0.3849(2) 0.0502(8) Uani 1 1 d .
O2 O 0.0815(3) 0.3978(2) 0.0822(2) 0.0448(7) Uani 1 1 d .
C32 C 0.5998(5) 1.2375(4) 0.3026(4) 0.0532(12) Uani 1 1 d .
H32 H 0.5214 1.2383 0.2750 0.064 Uiso 1 1 calc R
C13 C 0.1710(5) 0.7548(4) 0.1228(4) 0.0603(14) Uani 1 1 d .
H13 H 0.0918 0.7530 0.0997 0.072 Uiso 1 1 calc R
C31 C 0.7109(5) 1.3354(4) 0.3516(4) 0.0488(11) Uani 1 1 d .
H31 H 0.7041 1.4014 0.3555 0.059 Uiso 1 1 calc R
C12 C 0.2754(5) 0.8554(4) 0.1691(5) 0.0599(14) Uani 1 1 d .
H12 H 0.2668 0.9202 0.1761 0.072 Uiso 1 1 calc R
C30 C 0.6231(5) 1.3350(4) 0.0653(4) 0.0486(11) Uani 1 1 d .
H30 H 0.6952 1.4016 0.0923 0.058 Uiso 1 1 calc R
C29 C 0.6383(5) 1.2388(4) 0.0663(4) 0.0517(12) Uani 1 1 d .
H29 H 0.7179 1.2407 0.0938 0.062 Uiso 1 1 calc R
N8 N 0.4954(4) 1.0419(3) 0.2483(4) 0.0567(11) Uani 1 1 d .
N2 N 0.5081(4) 0.9575(3) 0.2537(4) 0.0576(11) Uani 1 1 d .
C34 C 0.7288(5) 1.1427(4) 0.3360(4) 0.0573(13) Uani 1 1 d .
H34 H 0.7385 1.0783 0.3312 0.069 Uiso 1 1 calc R
C26 C 0.4124(5) 1.2427(4) -0.0067(4) 0.0522(12) Uani 1 1 d .
H26 H 0.3349 1.2445 -0.0300 0.063 Uiso 1 1 calc R
C10 C 0.4025(5) 0.7598(4) 0.1961(4) 0.0532(12) Uani 1 1 d .
H10 H 0.4807 0.7587 0.2225 0.064 Uiso 1 1 calc R
C33 C 0.6096(4) 1.1397(4) 0.2964(4) 0.0471(11) Uani 1 1 d .
C9 C 0.2927(5) 0.6636(4) 0.1472(4) 0.0508(11) Uani 1 1 d .
H9 H 0.2994 0.5978 0.1402 0.061 Uiso 1 1 calc R
C11 C 0.3938(5) 0.8576(4) 0.2051(4) 0.0481(11) Uani 1 1 d .
C28 C 0.5308(5) 1.1401(4) 0.0251(4) 0.0470(11) Uani 1 1 d .
C35 C 0.8320(5) 1.2442(4) 0.3825(4) 0.0537(12) Uani 1 1 d .
H35 H 0.9118 1.2465 0.4086 0.064 Uiso 1 1 calc R
C2 C 0.1416(4) 0.2843(3) 0.1980(3) 0.0402(9) Uani 1 1 d .
C27 C 0.4138(5) 1.1415(4) -0.0113(4) 0.0544(12) Uani 1 1 d .
H27 H 0.3398 1.0767 -0.0376 0.065 Uiso 1 1 calc R
N6 N 0.5483(4) 1.0418(3) 0.0248(4) 0.0560(11) Uani 1 1 d .
C1 C 0.0822(4) 0.3636(3) 0.1630(3) 0.0439(10) Uani 1 1 d .
O1 O 0.0366(5) 0.3917(4) 0.2171(3) 0.0953(17) Uani 1 1 d .
C17 C 0.3573(6) 0.7613(4) 0.4340(5) 0.0578(13) Uani 1 1 d .
H17 H 0.2783 0.7605 0.4071 0.069 Uiso 1 1 calc R
C18 C 0.3711(6) 0.6638(4) 0.4345(5) 0.0600(14) Uani 1 1 d .
H18 H 0.2987 0.5976 0.4082 0.072 Uiso 1 1 calc R
N4 N 0.4521(5) 0.9586(3) 0.4763(4) 0.0649(13) Uani 1 1 d .
C16 C 0.4662(6) 0.8590(4) 0.4751(4) 0.0562(13) Uani 1 1 d .
C15 C 0.5824(6) 0.8558(4) 0.5079(5) 0.0718(16) Uani 1 1 d .
H15 H 0.6566 0.9199 0.5315 0.086 Uiso 1 1 calc R
C14 C 0.5827(6) 0.7547(4) 0.5039(5) 0.0702(16) Uani 1 1 d .
H14 H 0.6598 0.7521 0.5267 0.084 Uiso 1 1 calc R
C4 C 0.0849(4) 0.2140(4) 0.2634(4) 0.0514(11) Uani 1 1 d .
H4A H 0.1325 0.1728 0.2939 0.062 Uiso 1 1 calc R
H4B H 0.0954 0.2632 0.3229 0.062 Uiso 1 1 calc R
O4 O 0.3566(4) 0.3822(4) 0.2312(3) 0.0855(14) Uani 1 1 d .
C3 C 0.2827(4) 0.3612(4) 0.2716(4) 0.0455(10) Uani 1 1 d .
C5 C -0.0540(6) 0.1335(6) 0.1992(6) 0.0789(17) Uani 1 1 d .
H5A H -0.0813 0.0935 0.2457 0.118 Uiso 1 1 calc R
H5B H -0.0655 0.0828 0.1411 0.118 Uiso 1 1 calc R
H5C H -0.1028 0.1733 0.1703 0.118 Uiso 1 1 calc R
C6 C 0.1236(5) 0.2131(4) 0.0976(4) 0.0532(12) Uani 1 1 d .
H6A H 0.0344 0.1753 0.0473 0.064 Uiso 1 1 calc R
H6B H 0.1650 0.2612 0.0623 0.064 Uiso 1 1 calc R
C20 C 0.8594(5) 1.7193(3) 0.3017(3) 0.0435(10) Uani 1 1 d .
C24 C 0.9938(5) 1.7923(4) 0.3203(4) 0.0655(14) Uani 1 1 d .
H24B H 1.0459 1.8278 0.3967 0.079 Uiso 1 1 calc R
H24A H 1.0269 1.7446 0.3027 0.079 Uiso 1 1 calc R
C21 C 0.8670(4) 1.6433(3) 0.3795(3) 0.0438(10) Uani 1 1 d .
C22 C 0.7896(6) 1.7857(4) 0.3166(4) 0.0659(14) Uani 1 1 d .
H22B H 0.7683 1.8193 0.2562 0.079 Uiso 1 1 calc R
H22A H 0.7112 1.7343 0.3133 0.079 Uiso 1 1 calc R
C23 C 0.8610(9) 1.8751(6) 0.4202(6) 0.110(3) Uani 1 1 d .
H23B H 0.8105 1.9117 0.4209 0.165 Uiso 1 1 calc R
H23C H 0.9385 1.9275 0.4244 0.165 Uiso 1 1 calc R
H23A H 0.8792 1.8428 0.4809 0.165 Uiso 1 1 calc R
C7 C 0.1751(7) 0.1279(6) 0.1222(6) 0.083(2) Uani 1 1 d .
H7A H 0.1610 0.0872 0.0564 0.125 Uiso 1 1 calc R
H7B H 0.1329 0.0783 0.1551 0.125 Uiso 1 1 calc R
H7C H 0.2639 0.1645 0.1707 0.125 Uiso 1 1 calc R
O5 O 0.8274(4) 1.6400(3) 0.1289(3) 0.0657(10) Uani 1 1 d .
O7 O 0.8123(4) 1.6383(4) 0.4354(3) 0.0732(12) Uani 1 1 d .
C19 C 0.7762(5) 1.6425(3) 0.1875(3) 0.0414(10) Uani 1 1 d .
C25 C 1.0093(8) 1.8806(5) 0.2583(6) 0.101(3) Uani 1 1 d .
H25C H 1.0965 1.9197 0.2759 0.152 Uiso 1 1 calc R
H25B H 0.9810 1.9310 0.2773 0.152 Uiso 1 1 calc R
H25A H 0.9601 1.8471 0.1822 0.152 Uiso 1 1 calc R

loop_
_atom_site_aniso_label
_atom_site_aniso_U_11
_atom_site_aniso_U_22
_atom_site_aniso_U_33
_atom_site_aniso_U_23
_atom_site_aniso_U_13
_atom_site_aniso_U_12
Mn1 0.0346(5) 0.0215(5) 0.0408(5) 0.0055(4) 0.0143(4) 0.0078(4)
Mn2 0.0396(6) 0.0301(5) 0.0471(6) 0.0029(4) 0.0191(5) 0.0081(4)
Mn3 0.0410(5) 0.0224(5) 0.0343(5) 0.0067(3) 0.0137(4) 0.0162(4)
Mn4 0.0347(5) 0.0260(5) 0.0328(5) 0.0030(4) 0.0109(4) 0.0031(4)
O2W 0.065(3) 0.090(3) 0.056(2) 0.003(2) 0.035(2) 0.010(2)
O1W 0.086(3) 0.083(3) 0.065(2) 0.036(2) 0.052(2) 0.056(2)
N5 0.048(2) 0.0245(16) 0.053(2) 0.0131(15) 0.0203(19) 0.0202(16)
N3 0.048(3) 0.036(2) 0.063(3) 0.0101(18) 0.014(2) 0.0146(19)
O6 0.050(2) 0.0382(16) 0.0337(15) -0.0008(12) 0.0082(15) 0.0118(15)
O3W 0.063(2) 0.0532(19) 0.0467(18) 0.0186(15) 0.0324(18) 0.0272(18)
O3 0.0392(18) 0.0416(16) 0.0434(17) -0.0013(13) 0.0141(15) 0.0079(14)
N1 0.042(2) 0.0250(17) 0.055(2) 0.0002(15) 0.0119(19) 0.0065(16)
O4W 0.054(2) 0.058(2) 0.0420(17) 0.0098(15) 0.0245(16) 0.0214(17)
N7 0.037(2) 0.0300(17) 0.046(2) -0.0019(15) 0.0127(18) 0.0031(16)
O8 0.062(2) 0.0444(17) 0.0439(17) 0.0215(14) 0.0216(16) 0.0256(16)
O2 0.0506(19) 0.0374(15) 0.0448(17) 0.0180(13) 0.0181(15) 0.0212(14)
C32 0.044(3) 0.038(2) 0.053(3) -0.002(2) 0.015(2) 0.003(2)
C13 0.047(3) 0.030(2) 0.069(3) 0.001(2) 0.003(3) 0.012(2)
C31 0.042(3) 0.034(2) 0.053(3) -0.0009(19) 0.014(2) 0.010(2)
C12 0.054(3) 0.026(2) 0.069(3) 0.001(2) 0.010(3) 0.010(2)
C30 0.050(3) 0.031(2) 0.065(3) 0.017(2) 0.025(2) 0.019(2)
C29 0.059(3) 0.035(2) 0.069(3) 0.018(2) 0.028(3) 0.028(2)
N8 0.046(3) 0.034(2) 0.060(3) -0.0003(18) 0.016(2) -0.0003(18)
N2 0.044(2) 0.036(2) 0.057(3) -0.0031(18) 0.011(2) -0.0025(19)
C34 0.054(3) 0.028(2) 0.064(3) 0.001(2) 0.016(3) 0.007(2)
C26 0.056(3) 0.030(2) 0.067(3) 0.014(2) 0.021(3) 0.023(2)
C10 0.046(3) 0.040(2) 0.055(3) 0.002(2) 0.018(2) 0.008(2)
C33 0.036(2) 0.037(2) 0.043(2) -0.0025(18) 0.013(2) -0.0018(19)
C9 0.045(3) 0.032(2) 0.057(3) -0.0015(19) 0.014(2) 0.011(2)
C11 0.039(3) 0.030(2) 0.045(2) -0.0027(18) 0.011(2) -0.0033(19)
C28 0.066(3) 0.035(2) 0.051(3) 0.0172(19) 0.027(3) 0.031(2)
C35 0.042(3) 0.030(2) 0.063(3) 0.000(2) 0.011(2) 0.007(2)
C2 0.040(2) 0.036(2) 0.038(2) 0.0116(17) 0.0097(19) 0.0186(18)
C27 0.059(3) 0.0229(19) 0.070(3) 0.011(2) 0.022(3) 0.017(2)
N6 0.062(3) 0.0355(19) 0.073(3) 0.0190(19) 0.027(2) 0.0285(18)
C1 0.045(3) 0.043(2) 0.032(2) 0.0025(17) 0.0086(19) 0.020(2)
O1 0.155(5) 0.151(4) 0.055(2) 0.046(3) 0.056(3) 0.129(4)
C17 0.063(3) 0.047(3) 0.064(3) 0.017(2) 0.029(3) 0.026(3)
C18 0.063(4) 0.036(2) 0.062(3) 0.009(2) 0.024(3) 0.008(2)
N4 0.076(3) 0.042(2) 0.068(3) 0.015(2) 0.028(3) 0.025(2)
C16 0.072(4) 0.041(2) 0.052(3) 0.015(2) 0.026(3) 0.023(3)
C15 0.068(4) 0.033(2) 0.079(4) 0.012(2) 0.014(3) 0.011(3)
C14 0.056(3) 0.040(3) 0.087(4) 0.016(3) 0.013(3) 0.016(3)
C4 0.046(3) 0.050(3) 0.049(3) 0.017(2) 0.019(2) 0.015(2)
O4 0.048(2) 0.136(4) 0.046(2) 0.030(2) 0.0192(19) 0.017(2)
C3 0.049(3) 0.050(2) 0.043(2) 0.026(2) 0.021(2) 0.025(2)
C5 0.052(4) 0.074(4) 0.087(4) 0.011(3) 0.028(3) 0.009(3)
C6 0.067(3) 0.046(3) 0.051(3) 0.013(2) 0.026(3) 0.031(2)
C20 0.048(3) 0.033(2) 0.038(2) 0.0091(17) 0.013(2) 0.0143(19)
C24 0.062(3) 0.052(3) 0.057(3) 0.019(2) 0.023(3) 0.003(3)
C21 0.036(2) 0.042(2) 0.031(2) 0.0081(17) 0.0092(19) 0.0024(19)
C22 0.089(4) 0.053(3) 0.059(3) 0.004(2) 0.033(3) 0.038(3)
C23 0.135(7) 0.070(4) 0.096(5) -0.025(4) 0.048(6) 0.029(5)
C7 0.111(6) 0.071(4) 0.106(5) 0.035(4) 0.062(5) 0.063(4)
O5 0.072(3) 0.096(3) 0.0467(19) 0.0131(18) 0.026(2) 0.056(2)
O7 0.054(2) 0.114(3) 0.062(2) 0.045(2) 0.033(2) 0.037(2)
C19 0.055(3) 0.039(2) 0.035(2) 0.0112(17) 0.019(2) 0.028(2)
C25 0.131(7) 0.058(4) 0.119(6) 0.044(4) 0.075(6) 0.024(4)

loop_
_atom_type_symbol
_atom_type_description
_atom_type_scat_dispersion_real
_atom_type_scat_dispersion_imag
_atom_type_scat_source
C C 0.0033 0.0016 'International Tables Vol C Tables 4.2.6.8 and 6.1.1.4'
H H 0.0000 0.0000 'International Tables Vol C Tables 4.2.6.8 and 6.1.1.4'
N N 0.0061 0.0033 'International Tables Vol C Tables 4.2.6.8 and 6.1.1.4'
O O 0.0106 0.0060 'International Tables Vol C Tables 4.2.6.8 and 6.1.1.4'
Mn Mn 0.3368 0.7283 'International Tables Vol C Tables 4.2.6.8 and 6.1.1.4'

loop_
_geom_angle_atom_site_label_1
_geom_angle_atom_site_label_2
_geom_angle_atom_site_label_3
_geom_angle
_geom_angle_site_symmetry_1
_geom_angle_site_symmetry_3
O2 Mn1 O2 180.00(9) 2_565 .
O2 Mn1 O1W 90.53(12) 2_565 .
O2 Mn1 O1W 89.47(12) . .
O2 Mn1 O1W 89.47(12) 2_565 2_565
O2 Mn1 O1W 90.53(12) . 2_565
O1W Mn1 O1W 180.0 . 2_565
O2 Mn1 N1 87.89(13) 2_565 .
O2 Mn1 N1 92.11(13) . .
O1W Mn1 N1 90.88(16) . .
O1W Mn1 N1 89.12(16) 2_565 .
O2 Mn1 N1 92.11(13) 2_565 2_565
O2 Mn1 N1 87.89(13) . 2_565
O1W Mn1 N1 89.12(16) . 2_565
O1W Mn1 N1 90.88(16) 2_565 2_565
N1 Mn1 N1 180.000(1) . 2_565
O2W Mn2 O2W 180.000(1) 2_666 .
O2W Mn2 O3 89.39(14) 2_666 2_666
O2W Mn2 O3 90.61(14) . 2_666
O2W Mn2 O3 90.61(14) 2_666 .
O2W Mn2 O3 89.39(14) . .
O3 Mn2 O3 180.0 2_666 .
O2W Mn2 N3 88.68(18) 2_666 .
O2W Mn2 N3 91.32(18) . .
O3 Mn2 N3 87.41(14) 2_666 .
O3 Mn2 N3 92.59(14) . .
O2W Mn2 N3 91.32(18) 2_666 2_666
O2W Mn2 N3 88.68(18) . 2_666
O3 Mn2 N3 92.59(14) 2_666 2_666
O3 Mn2 N3 87.41(14) . 2_666
N3 Mn2 N3 180.000(1) . 2_666
O3W Mn3 O3W 180.00(11) 2_685 .
O3W Mn3 O6 87.02(13) 2_685 .
O3W Mn3 O6 92.98(13) . .
O3W Mn3 O6 92.98(13) 2_685 2_685
O3W Mn3 O6 87.02(13) . 2_685
O6 Mn3 O6 180.00(17) . 2_685
O3W Mn3 N5 91.35(13) 2_685 2_685
O3W Mn3 N5 88.65(13) . 2_685
O6 Mn3 N5 89.85(13) . 2_685
O6 Mn3 N5 90.15(13) 2_685 2_685
O3W Mn3 N5 88.65(13) 2_685 .
O3W Mn3 N5 91.35(13) . .
O6 Mn3 N5 90.15(13) . .
O6 Mn3 N5 89.85(13) 2_685 .
N5 Mn3 N5 180.000(1) 2_685 .
O4W Mn4 O4W 180.000(1) 2_786 .
O4W Mn4 O8 92.16(12) 2_786 2_786
O4W Mn4 O8 87.84(12) . 2_786
O4W Mn4 O8 87.84(12) 2_786 .
O4W Mn4 O8 92.16(12) . .
O8 Mn4 O8 180.000(1) 2_786 .
O4W Mn4 N7 91.02(14) 2_786 2_786
O4W Mn4 N7 88.98(14) . 2_786
O8 Mn4 N7 90.74(14) 2_786 2_786
O8 Mn4 N7 89.26(14) . 2_786
O4W Mn4 N7 88.98(14) 2_786 .
O4W Mn4 N7 91.02(14) . .
O8 Mn4 N7 89.26(14) 2_786 .
O8 Mn4 N7 90.74(14) . .
N7 Mn4 N7 180.000(1) 2_786 .
C30 N5 C26 117.4(4) . .
C30 N5 Mn3 120.3(3) . .
C26 N5 Mn3 121.4(3) . .
C18 N3 C14 117.7(4) . .
C18 N3 Mn2 121.9(3) . .
C14 N3 Mn2 119.6(4) . .
C19 O6 Mn3 132.1(3) . .
C3 O3 Mn2 130.7(3) . .
C9 N1 C13 117.0(4) . .
C9 N1 Mn1 122.2(3) . .
C13 N1 Mn1 119.9(3) . .
C31 N7 C35 117.3(4) . .
C31 N7 Mn4 121.6(3) . .
C35 N7 Mn4 120.4(3) . .
C21 O8 Mn4 130.9(3) . .
C1 O2 Mn1 131.0(3) . .
C33 C32 C31 118.1(5) . .
N1 C13 C12 122.9(5) . .
N7 C31 C32 124.0(5) . .
C13 C12 C11 118.4(5) . .
N5 C30 C29 124.3(5) . .
C28 C29 C30 117.6(5) . .
N2 N8 C33 114.7(5) . .
N8 N2 C11 115.6(5) . .
C35 C34 C33 118.0(5) . .
N5 C26 C27 124.3(5) . .
C11 C10 C9 118.3(5) . .
C32 C33 C34 118.9(4) . .
C32 C33 N8 116.7(5) . .
C34 C33 N8 124.4(4) . .
N1 C9 C10 124.3(4) . .
C10 C11 C12 119.0(4) . .
C10 C11 N2 118.1(5) . .
C12 C11 N2 122.9(4) . .
C29 C28 C27 119.1(4) . .
C29 C28 N6 116.7(5) . .
C27 C28 N6 124.2(5) . .
N7 C35 C34 123.6(5) . .
C1 C2 C3 103.9(3) . .
C1 C2 C6 109.5(3) . .
C3 C2 C6 110.6(4) . .
C1 C2 C4 110.0(4) . .
C3 C2 C4 110.0(3) . .
C6 C2 C4 112.5(4) . .
C26 C27 C28 117.2(5) . .
N6 N6 C28 114.1(5) 2_675 .
O2 C1 O1 122.6(4) . .
O2 C1 C2 118.5(4) . .
O1 C1 C2 118.9(4) . .
C16 C17 C18 117.2(5) . .
N3 C18 C17 124.0(5) . .
N4 N4 C16 115.5(7) 2_676 .
C17 C16 C15 119.3(5) . .
C17 C16 N4 117.1(5) . .
C15 C16 N4 123.5(5) . .
C14 C15 C16 117.5(6) . .
N3 C14 C15 124.2(6) . .
C5 C4 C2 115.0(4) . .
O3 C3 O4 124.3(5) . .
O3 C3 C2 117.3(4) . .
O4 C3 C2 118.4(4) . .
C7 C6 C2 114.2(4) . .
C21 C20 C24 108.5(4) . .
C21 C20 C19 105.7(3) . .
C24 C20 C19 111.8(4) . .
C21 C20 C22 109.8(4) . .
C24 C20 C22 113.6(4) . .
C19 C20 C22 107.1(4) . .
C25 C24 C20 117.3(5) . .
O7 C21 O8 124.5(4) . .
O7 C21 C20 118.5(4) . .
O8 C21 C20 116.9(4) . .
C23 C22 C20 116.1(6) . .
O6 C19 O5 124.5(4) . .
O6 C19 C20 117.4(4) . .
O5 C19 C20 118.0(4) . .

loop_
_geom_bond_atom_site_label_1
_geom_bond_atom_site_label_2
_geom_bond_distance
_geom_bond_site_symmetry_2
Mn1 O2 2.148(3) 2_565
Mn1 O2 2.148(3) .
Mn1 O1W 2.155(3) .
Mn1 O1W 2.155(3) 2_565
Mn1 N1 2.303(4) .
Mn1 N1 2.303(4) 2_565
Mn2 O2W 2.150(4) 2_666
Mn2 O2W 2.150(4) .
Mn2 O3 2.163(3) 2_666
Mn2 O3 2.163(3) .
Mn2 N3 2.314(4) .
Mn2 N3 2.314(4) 2_666
Mn3 O3W 2.183(3) 2_685
Mn3 O3W 2.183(3) .
Mn3 O6 2.192(3) .
Mn3 O6 2.192(3) 2_685
Mn3 N5 2.309(3) 2_685
Mn3 N5 2.309(3) .
Mn4 O4W 2.168(3) 2_786
Mn4 O4W 2.168(3) .
Mn4 O8 2.197(3) 2_786
Mn4 O8 2.197(3) .
Mn4 N7 2.297(4) 2_786
Mn4 N7 2.297(4) .
N5 C30 1.300(6) .
N5 C26 1.331(6) .
N3 C18 1.310(7) .
N3 C14 1.330(7) .
O6 C19 1.234(6) .
O3 C3 1.235(5) .
N1 C9 1.319(6) .
N1 C13 1.353(6) .
N7 C31 1.305(6) .
N7 C35 1.346(6) .
O8 C21 1.258(6) .
O2 C1 1.242(5) .
C32 C33 1.378(7) .
C32 C31 1.397(7) .
C13 C12 1.377(7) .
C12 C11 1.390(8) .
C30 C29 1.388(6) .
C29 C28 1.382(7) .
N8 N2 1.216(7) .
N8 C33 1.415(6) .
N2 C11 1.431(6) .
C34 C35 1.379(7) .
C34 C33 1.392(8) .
C26 C27 1.374(6) .
C10 C11 1.373(7) .
C10 C9 1.377(7) .
C28 C27 1.393(8) .
C28 N6 1.431(5) .
C2 C1 1.533(5) .
C2 C3 1.545(7) .
C2 C6 1.546(6) .
C2 C4 1.548(6) .
N6 N6 1.210(9) 2_675
C1 O1 1.256(6) .
C17 C16 1.383(8) .
C17 C18 1.396(7) .
N4 N4 1.197(10) 2_676
N4 C16 1.427(6) .
C16 C15 1.400(9) .
C15 C14 1.367(7) .
C4 C5 1.523(7) .
O4 C3 1.253(6) .
C6 C7 1.524(7) .
C20 C21 1.535(5) .
C20 C24 1.540(7) .
C20 C19 1.540(6) .
C20 C22 1.554(7) .
C24 C25 1.513(7) .
C21 O7 1.244(6) .
C22 C23 1.517(8) .
O5 C19 1.256(5) .
